data_2237484
loop_
_publ_author_name
'Fun, Hoong-Kun'
'Ooi, Chin Wei'
Dinesha
'Viveka, S.'
'Nagaraja, G.K.'

_publ_section_title
;
 (<i>Z</i>)-<i>N</i>-[2-(<i>N</i>'-Hydroxycarbamimidoyl)phenyl]acetamide
;
_journal_coeditor_code HB7034
_journal_issue 3
_journal_name_full 'Acta Crystallographica Section E'
_journal_page_first o370
_journal_page_last o371
_journal_paper_doi 10.1107/S1600536813003371
_journal_volume 69
_journal_year 2013
_chemical_formula_iupac 'C9 H11 N3 O2'
_chemical_formula_moiety 'C9 H11 N3 O2'
_chemical_formula_sum 'C9 H11 N3 O2'
_chemical_formula_weight 193.21
_chemical_name_systematic
;
(<i>Z</i>)-<i>N</i>-[2-(<i>N</i>'-Hydroxycarbamimidoyl)phenyl]acetamide
;
_space_group_IT_number 2
_symmetry_cell_setting triclinic
_symmetry_space_group_name_Hall '-P 1'
_symmetry_space_group_name_H-M 'P -1'
_atom_sites_solution_hydrogens geom
_atom_sites_solution_primary direct
_atom_sites_solution_secondary difmap
_audit_creation_method SHELXL-97
_cell_angle_alpha 80.722(2)
_cell_angle_beta 78.531(2)
_cell_angle_gamma 70.181(2)
_cell_formula_units_Z 4
_cell_length_a 8.7813(12)
_cell_length_b 9.5432(13)
_cell_length_c 11.9770(15)
_cell_measurement_reflns_used 3493
_cell_measurement_temperature 100.0(10)
_cell_measurement_theta_max 28.48
_cell_measurement_theta_min 2.28
_cell_volume 920.6(2)
_computing_cell_refinement 'SAINT (Bruker, 2009)'
_computing_data_collection 'APEX2 (Bruker, 2009)'
_computing_data_reduction 'SAINT (Bruker, 2009)'
_computing_molecular_graphics 'SHELXTL (Sheldrick, 2008)'
_computing_publication_material
;
SHELXTL (Sheldrick, 2008) and PLATON (Spek, 2009)
;
_computing_structure_refinement 'SHELXTL (Sheldrick, 2008)'
_computing_structure_solution 'SHELXTL (Sheldrick, 2008)'
_diffrn_ambient_temperature 100.0(10)
_diffrn_measured_fraction_theta_full 0.992
_diffrn_measured_fraction_theta_max 0.992
_diffrn_measurement_device_type 'Bruker APEX DUO CCD'
_diffrn_measurement_method '\f and \w scans'
_diffrn_radiation_monochromator graphite
_diffrn_radiation_source 'fine-focus sealed tube'
_diffrn_radiation_type MoK\a
_diffrn_radiation_wavelength 0.71073
_diffrn_reflns_av_R_equivalents 0.0314
_diffrn_reflns_av_sigmaI/netI 0.0398
_diffrn_reflns_limit_h_max 7
_diffrn_reflns_limit_h_min -11
_diffrn_reflns_limit_k_max 12
_diffrn_reflns_limit_k_min -12
_diffrn_reflns_limit_l_max 16
_diffrn_reflns_limit_l_min -16
_diffrn_reflns_number 12849
_diffrn_reflns_theta_full 28.63
_diffrn_reflns_theta_max 28.63
_diffrn_reflns_theta_min 1.74
_diffrn_standards_number 0
_exptl_absorpt_coefficient_mu 0.102
_exptl_absorpt_correction_T_max 0.9954
_exptl_absorpt_correction_T_min 0.9651
_exptl_absorpt_correction_type multi-scan
_exptl_absorpt_process_details '(<i>SADABS</i>; Bruker, 2009)'
_exptl_crystal_colour colourless
_exptl_crystal_density_diffrn 1.394
_exptl_crystal_density_method 'not measured'
_exptl_crystal_description plate
_exptl_crystal_F_000 408
_exptl_crystal_size_max 0.35
_exptl_crystal_size_mid 0.20
_exptl_crystal_size_min 0.05
_refine_diff_density_max 0.337
_refine_diff_density_min -0.259
_refine_ls_extinction_method none
_refine_ls_goodness_of_fit_ref 1.068
_refine_ls_hydrogen_treatment mixed
_refine_ls_matrix_type full
_refine_ls_number_parameters 287
_refine_ls_number_reflns 4680
_refine_ls_number_restraints 0
_refine_ls_restrained_S_all 1.068
_refine_ls_R_factor_all 0.0525
_refine_ls_R_factor_gt 0.0421
_refine_ls_shift/su_max 0.000
_refine_ls_shift/su_mean 0.000
_refine_ls_structure_factor_coef Fsqd
_refine_ls_weighting_details 'calc w=1/[\s^2^(Fo^2^)+(0.0538P)^2^+0.2610P] where P=(Fo^2^+2Fc^2^)/3'
_refine_ls_weighting_scheme calc
_refine_ls_wR_factor_gt 0.1089
_refine_ls_wR_factor_ref 0.1156
_reflns_number_gt 3815
_reflns_number_total 4680
_reflns_threshold_expression I>2\s(I)
_cod_data_source_file hb7034.cif
_cod_data_source_block I
_cod_database_code 2237484
_cod_database_fobs_code 2237484

loop_
_symmetry_equiv_pos_as_xyz
'x, y, z'
'-x, -y, -z'

loop_
_atom_site_type_symbol
_atom_site_label
_atom_site_fract_x
_atom_site_fract_y
_atom_site_fract_z
_atom_site_U_iso_or_equiv
_atom_site_adp_type
_atom_site_calc_flag
_atom_site_refinement_flags
_atom_site_occupancy
_atom_site_symmetry_multiplicity
O O1A 1.06478(11) 0.25713(11) 0.46170(9) 0.0183(2) Uani d . 1 1
O O2A 0.37005(11) 0.17841(12) 0.55131(8) 0.0200(2) Uani d . 1 1
N N1A 0.91075(13) 0.26562(12) 0.43516(9) 0.0136(2) Uani d . 1 1
N N2A 0.91118(15) 0.50889(14) 0.36926(11) 0.0188(3) Uani d . 1 1
N N3A 0.59696(13) 0.25477(13) 0.50343(9) 0.0132(2) Uani d . 1 1
C C1A 0.55777(15) 0.36511(14) 0.41114(11) 0.0125(2) Uani d . 1 1
C C2A 0.40471(16) 0.41035(15) 0.37477(11) 0.0149(3) Uani d . 1 1
H H2AA 0.3247 0.3646 0.4118 0.018 Uiso calc R 1 1
C C3A 0.36921(16) 0.52204(15) 0.28463(12) 0.0168(3) Uani d . 1 1
H H3AA 0.2645 0.5525 0.2613 0.020 Uiso calc R 1 1
C C4A 0.48421(17) 0.58940(15) 0.22839(11) 0.0167(3) Uani d . 1 1
H H4AA 0.4596 0.6644 0.1661 0.020 Uiso calc R 1 1
C C5A 0.63585(16) 0.54578(15) 0.26423(11) 0.0146(3) Uani d . 1 1
H H5AA 0.7146 0.5924 0.2261 0.018 Uiso calc R 1 1
C C6A 0.67591(15) 0.43462(14) 0.35539(11) 0.0121(2) Uani d . 1 1
C C7A 0.83924(15) 0.39970(14) 0.39030(11) 0.0125(2) Uani d . 1 1
C C8A 0.50778(15) 0.16825(14) 0.56596(11) 0.0134(3) Uani d . 1 1
C C9A 0.59175(17) 0.05670(16) 0.65623(12) 0.0185(3) Uani d . 1 1
H H9AA 0.6019 -0.0446 0.6420 0.028 Uiso calc R 1 1
H H9AB 0.5271 0.0779 0.7318 0.028 Uiso calc R 1 1
H H9AC 0.7010 0.0641 0.6537 0.028 Uiso calc R 1 1
O O1B 1.10383(11) 0.00132(11) 0.61515(8) 0.0152(2) Uani d . 1 1
O O2B 0.71673(13) -0.21124(12) 1.05408(8) 0.0231(2) Uani d . 1 1
N N1B 0.97720(13) 0.02967(12) 0.71262(9) 0.0141(2) Uani d . 1 1
N N2B 1.14247(14) 0.15404(13) 0.75828(11) 0.0161(2) Uani d . 1 1
N N3B 0.79291(14) -0.06646(13) 0.89487(10) 0.0159(2) Uani d . 1 1
C C1B 0.78846(16) 0.06046(15) 0.94314(11) 0.0149(3) Uani d . 1 1
C C2B 0.68093(17) 0.10631(16) 1.04286(12) 0.0197(3) Uani d . 1 1
H H2BA 0.6093 0.0513 1.0793 0.024 Uiso calc R 1 1
C C3B 0.67802(19) 0.23181(17) 1.08911(13) 0.0234(3) Uani d . 1 1
H H3BA 0.6063 0.2608 1.1580 0.028 Uiso calc R 1 1
C C4B 0.77935(18) 0.31493(17) 1.03513(13) 0.0223(3) Uani d . 1 1
H H4BA 0.7768 0.4011 1.0665 0.027 Uiso calc R 1 1
C C5B 0.88416(17) 0.27147(15) 0.93527(12) 0.0180(3) Uani d . 1 1
H H5BA 0.9524 0.3295 0.8983 0.022 Uiso calc R 1 1
C C6B 0.89229(15) 0.14440(14) 0.88740(11) 0.0139(3) Uani d . 1 1
C C7B 1.01102(15) 0.10389(14) 0.78082(11) 0.0126(2) Uani d . 1 1
C C8B 0.76306(17) -0.19266(16) 0.95037(12) 0.0179(3) Uani d . 1 1
C C9B 0.7947(2) -0.31289(18) 0.87350(13) 0.0274(3) Uani d . 1 1
H H9BA 0.7122 -0.3641 0.8981 0.041 Uiso calc R 1 1
H H9BB 0.9041 -0.3853 0.8780 0.041 Uiso calc R 1 1
H H9BC 0.7886 -0.2676 0.7944 0.041 Uiso calc R 1 1
H H3NA 0.696(2) 0.235(2) 0.5204(15) 0.030(5) Uiso d . 1 1
H H3NB 0.840(2) -0.069(2) 0.8244(17) 0.028(5) Uiso d . 1 1
H H1NA 0.998(2) 0.488(2) 0.3996(15) 0.024(5) Uiso d . 1 1
H H1NB 1.181(2) 0.165(2) 0.8176(18) 0.036(5) Uiso d . 1 1
H H2NA 0.851(2) 0.602(3) 0.3617(17) 0.038(5) Uiso d . 1 1
H H2NB 1.218(2) 0.116(2) 0.6985(17) 0.030(5) Uiso d . 1 1
H H1OA 1.085(2) 0.168(2) 0.5101(17) 0.038(5) Uiso d . 1 1
H H1OB 1.095(2) -0.089(2) 0.5974(17) 0.037(5) Uiso d . 1 1

loop_
_atom_site_aniso_label
_atom_site_aniso_U_11
_atom_site_aniso_U_22
_atom_site_aniso_U_33
_atom_site_aniso_U_12
_atom_site_aniso_U_13
_atom_site_aniso_U_23
O1A 0.0131(5) 0.0187(5) 0.0250(5) -0.0069(4) -0.0079(4) 0.0030(4)
O2A 0.0145(5) 0.0259(5) 0.0208(5) -0.0105(4) -0.0049(4) 0.0061(4)
N1A 0.0104(5) 0.0155(5) 0.0161(5) -0.0054(4) -0.0037(4) -0.0003(4)
N2A 0.0166(6) 0.0137(6) 0.0280(7) -0.0070(5) -0.0077(5) 0.0023(5)
N3A 0.0103(5) 0.0165(5) 0.0125(5) -0.0049(4) -0.0020(4) 0.0010(4)
C1A 0.0138(6) 0.0125(6) 0.0101(6) -0.0029(5) -0.0008(5) -0.0017(5)
C2A 0.0137(6) 0.0172(6) 0.0133(6) -0.0044(5) -0.0015(5) -0.0019(5)
C3A 0.0141(6) 0.0188(7) 0.0164(7) -0.0019(5) -0.0056(5) -0.0023(5)
C4A 0.0204(7) 0.0149(6) 0.0127(6) -0.0030(5) -0.0047(5) 0.0011(5)
C5A 0.0171(6) 0.0141(6) 0.0121(6) -0.0054(5) -0.0004(5) -0.0011(5)
C6A 0.0128(6) 0.0105(6) 0.0123(6) -0.0020(5) -0.0015(5) -0.0031(5)
C7A 0.0135(6) 0.0137(6) 0.0104(6) -0.0051(5) 0.0007(5) -0.0033(5)
C8A 0.0125(6) 0.0145(6) 0.0123(6) -0.0043(5) -0.0002(5) -0.0013(5)
C9A 0.0165(6) 0.0201(7) 0.0183(7) -0.0079(5) -0.0039(5) 0.0057(5)
O1B 0.0169(5) 0.0158(5) 0.0129(5) -0.0068(4) 0.0026(4) -0.0036(4)
O2B 0.0321(6) 0.0288(6) 0.0148(5) -0.0197(5) -0.0053(4) 0.0044(4)
N1B 0.0142(5) 0.0161(5) 0.0112(5) -0.0051(4) 0.0010(4) -0.0019(4)
N2B 0.0182(6) 0.0189(6) 0.0138(6) -0.0093(5) -0.0020(5) -0.0020(5)
N3B 0.0194(6) 0.0171(6) 0.0122(6) -0.0087(5) -0.0010(4) 0.0008(4)
C1B 0.0162(6) 0.0146(6) 0.0126(6) -0.0029(5) -0.0047(5) 0.0015(5)
C2B 0.0181(7) 0.0214(7) 0.0164(7) -0.0045(5) -0.0007(5) 0.0013(5)
C3B 0.0248(7) 0.0228(7) 0.0157(7) -0.0004(6) 0.0016(6) -0.0039(6)
C4B 0.0268(7) 0.0184(7) 0.0193(7) -0.0031(6) -0.0018(6) -0.0067(6)
C5B 0.0199(7) 0.0160(6) 0.0175(7) -0.0047(5) -0.0034(5) -0.0012(5)
C6B 0.0142(6) 0.0139(6) 0.0121(6) -0.0019(5) -0.0043(5) 0.0001(5)
C7B 0.0139(6) 0.0102(6) 0.0124(6) -0.0032(5) -0.0028(5) 0.0020(4)
C8B 0.0188(6) 0.0210(7) 0.0172(7) -0.0110(5) -0.0055(5) 0.0030(5)
C9B 0.0428(9) 0.0228(8) 0.0219(8) -0.0187(7) -0.0041(7) -0.0002(6)

loop_
_atom_type_symbol
_atom_type_description
_atom_type_scat_dispersion_real
_atom_type_scat_dispersion_imag
_atom_type_scat_source
C C 0.0033 0.0016 'International Tables Vol C Tables 4.2.6.8 and 6.1.1.4'
H H 0.0000 0.0000 'International Tables Vol C Tables 4.2.6.8 and 6.1.1.4'
N N 0.0061 0.0033 'International Tables Vol C Tables 4.2.6.8 and 6.1.1.4'
O O 0.0106 0.0060 'International Tables Vol C Tables 4.2.6.8 and 6.1.1.4'

loop_
_geom_angle_atom_site_label_1
_geom_angle_atom_site_label_2
_geom_angle_atom_site_label_3
_geom_angle
N1A O1A H1OA 99.4(12)
C7A N1A O1A 109.97(10)
C7A N2A H1NA 114.6(12)
C7A N2A H2NA 119.9(13)
H1NA N2A H2NA 117.3(18)
C8A N3A C1A 129.30(11)
C8A N3A H3NA 115.5(12)
C1A N3A H3NA 115.1(12)
C2A C1A N3A 121.95(11)
C2A C1A C6A 119.31(12)
N3A C1A C6A 118.72(11)
C3A C2A C1A 120.31(12)
C3A C2A H2AA 119.8
C1A C2A H2AA 119.8
C4A C3A C2A 120.99(12)
C4A C3A H3AA 119.5
C2A C3A H3AA 119.5
C3A C4A C5A 119.06(12)
C3A C4A H4AA 120.5
C5A C4A H4AA 120.5
C4A C5A C6A 121.70(12)
C4A C5A H5AA 119.1
C6A C5A H5AA 119.1
C5A C6A C1A 118.61(11)
C5A C6A C7A 117.69(11)
C1A C6A C7A 123.68(11)
N1A C7A N2A 122.40(12)
N1A C7A C6A 119.40(11)
N2A C7A C6A 118.14(12)
O2A C8A N3A 123.82(12)
O2A C8A C9A 121.50(11)
N3A C8A C9A 114.68(11)
C8A C9A H9AA 109.5
C8A C9A H9AB 109.5
H9AA C9A H9AB 109.5
C8A C9A H9AC 109.5
H9AA C9A H9AC 109.5
H9AB C9A H9AC 109.5
N1B O1B H1OB 99.3(12)
C7B N1B O1B 109.89(10)
C7B N2B H1NB 116.8(13)
C7B N2B H2NB 114.9(12)
H1NB N2B H2NB 115.9(17)
C8B N3B C1B 127.77(12)
C8B N3B H3NB 117.8(12)
C1B N3B H3NB 113.0(12)
C2B C1B N3B 121.21(12)
C2B C1B C6B 119.76(12)
N3B C1B C6B 119.01(12)
C3B C2B C1B 120.43(13)
C3B C2B H2BA 119.8
C1B C2B H2BA 119.8
C4B C3B C2B 120.26(13)
C4B C3B H3BA 119.9
C2B C3B H3BA 119.9
C5B C4B C3B 119.55(13)
C5B C4B H4BA 120.2
C3B C4B H4BA 120.2
C4B C5B C6B 121.71(13)
C4B C5B H5BA 119.1
C6B C5B H5BA 119.1
C5B C6B C1B 118.27(12)
C5B C6B C7B 118.22(12)
C1B C6B C7B 123.51(12)
N1B C7B N2B 124.22(12)
N1B C7B C6B 117.67(11)
N2B C7B C6B 118.01(11)
O2B C8B N3B 124.54(13)
O2B C8B C9B 121.64(13)
N3B C8B C9B 113.82(12)
C8B C9B H9BA 109.5
C8B C9B H9BB 109.5
H9BA C9B H9BB 109.5
C8B C9B H9BC 109.5
H9BA C9B H9BC 109.5
H9BB C9B H9BC 109.5

loop_
_geom_bond_atom_site_label_1
_geom_bond_atom_site_label_2
_geom_bond_distance
O1A N1A 1.4232(13)
O1A H1OA 0.93(2)
O2A C8A 1.2257(16)
N1A C7A 1.2992(17)
N2A C7A 1.3590(16)
N2A H1NA 0.857(19)
N2A H2NA 0.87(2)
N3A C8A 1.3644(16)
N3A C1A 1.4069(16)
N3A H3NA 0.885(19)
C1A C2A 1.4005(18)
C1A C6A 1.4179(17)
C2A C3A 1.3915(18)
C2A H2AA 0.9500
C3A C4A 1.3845(19)
C3A H3AA 0.9500
C4A C5A 1.3873(19)
C4A H4AA 0.9500
C5A C6A 1.4027(17)
C5A H5AA 0.9500
C6A C7A 1.4874(17)
C8A C9A 1.5031(18)
C9A H9AA 0.9800
C9A H9AB 0.9800
C9A H9AC 0.9800
O1B N1B 1.4333(14)
O1B H1OB 0.95(2)
O2B C8B 1.2315(17)
N1B C7B 1.2972(17)
N2B C7B 1.3577(16)
N2B H1NB 0.88(2)
N2B H2NB 0.90(2)
N3B C8B 1.3593(17)
N3B C1B 1.4098(17)
N3B H3NB 0.863(19)
C1B C2B 1.3962(19)
C1B C6B 1.4140(18)
C2B C3B 1.389(2)
C2B H2BA 0.9500
C3B C4B 1.387(2)
C3B H3BA 0.9500
C4B C5B 1.383(2)
C4B H4BA 0.9500
C5B C6B 1.3977(19)
C5B H5BA 0.9500
C6B C7B 1.4907(18)
C8B C9B 1.505(2)
C9B H9BA 0.9800
C9B H9BB 0.9800
C9B H9BC 0.9800

loop_
_geom_hbond_atom_site_label_D
_geom_hbond_atom_site_label_H
_geom_hbond_atom_site_label_A
_geom_hbond_site_symmetry_A
_geom_hbond_distance_DH
_geom_hbond_distance_HA
_geom_hbond_distance_DA
_geom_hbond_angle_DHA
_geom_hbond_publ_flag
N3A H3NA N1A . 0.883(19) 2.048(19) 2.7463(18) 135.2(15) yes
N3B H3NB N1B . 0.86(2) 1.963(19) 2.6798(17) 139.7(17) yes
N2B H1NB O2B 2_757 0.88(2) 2.10(2) 2.9725(17) 173.0(17) yes
N2A H2NA O2A 2_666 0.87(3) 2.53(2) 3.3004(17) 149.0(17) yes
N2A H2NA N2B 2_766 0.87(3) 2.54(2) 3.2522(18) 139.6(17) yes
N2B H2NB O2A 1_655 0.903(19) 2.12(2) 2.8900(17) 142.1(16) yes
O1A H1OA O1B . 0.933(19) 1.844(19) 2.7733(15) 173.9(18) yes
O1B H1OB N1A 2_756 0.951(18) 1.809(18) 2.7597(15) 177.0(17) yes
C2A H2AA O2A . 0.95 2.22 2.8556(17) 123 yes
C5A H5AA O2B 1_564 0.95 2.55 3.2773(17) 133 yes
C9A H9AC N1B . 0.98 2.56 3.499(2) 160 yes
C4A H4AA Cg2 2_666 0.95 2.95 3.7524(16) 143 yes
C3B H3BA Cg1 1_556 0.95 2.88 3.6645(17) 141 yes

loop_
_geom_torsion_atom_site_label_1
_geom_torsion_atom_site_label_2
_geom_torsion_atom_site_label_3
_geom_torsion_atom_site_label_4
_geom_torsion
C8A N3A C1A C2A 5.0(2)
C8A N3A C1A C6A -176.47(12)
N3A C1A C2A C3A 178.69(12)
C6A C1A C2A C3A 0.20(19)
C1A C2A C3A C4A 0.7(2)
C2A C3A C4A C5A -1.0(2)
C3A C4A C5A C6A 0.4(2)
C4A C5A C6A C1A 0.45(19)
C4A C5A C6A C7A -177.74(12)
C2A C1A C6A C5A -0.76(18)
N3A C1A C6A C5A -179.30(12)
C2A C1A C6A C7A 177.32(12)
N3A C1A C6A C7A -1.22(18)
O1A N1A C7A N2A 2.73(17)
O1A N1A C7A C6A 179.87(10)
C5A C6A C7A N1A -150.83(12)
C1A C6A C7A N1A 31.08(18)
C5A C6A C7A N2A 26.43(17)
C1A C6A C7A N2A -151.66(13)
C1A N3A C8A O2A -2.2(2)
C1A N3A C8A C9A 177.71(13)
C8B N3B C1B C2B -31.7(2)
C8B N3B C1B C6B 149.88(14)
N3B C1B C2B C3B -179.89(13)
C6B C1B C2B C3B -1.5(2)
C1B C2B C3B C4B 1.5(2)
C2B C3B C4B C5B -0.4(2)
C3B C4B C5B C6B -0.7(2)
C4B C5B C6B C1B 0.7(2)
C4B C5B C6B C7B -178.83(12)
C2B C1B C6B C5B 0.42(19)
N3B C1B C6B C5B 178.85(12)
C2B C1B C6B C7B 179.89(12)
N3B C1B C6B C7B -1.69(19)
O1B N1B C7B N2B 3.63(17)
O1B N1B C7B C6B 179.80(10)
C5B C6B C7B N1B -152.96(12)
C1B C6B C7B N1B 27.57(18)
C5B C6B C7B N2B 23.45(18)
C1B C6B C7B N2B -156.02(12)
C1B N3B C8B O2B 4.6(2)
C1B N3B C8B C9B -174.30(13)

loop_
_cod_related_entry_id
_cod_related_entry_database
_cod_related_entry_code
1 ChemSpider 30658342
